data_2219902
loop_
_publ_author_name
'Chantrapromma, Suchada'
'Ruanwas, Pumsak'
'Fun, Hoong-Kun'
'Karalai, Chatchanok'

_publ_section_title
;
 1-Methyl-4-[(<i>E</i>)-2-(2-thienyl)ethenyl]pyridinium
 4-methylbenzenesulfonate
;
_journal_coeditor_code IS2338
_journal_issue 11
_journal_name_full 'Acta Crystallographica Section E'
_journal_page_first o2072
_journal_page_last o2073
_journal_paper_doi 10.1107/S1600536808031401
_journal_volume 64
_journal_year 2008
_chemical_formula_iupac 'C12 H12 N S +, C7 H7 O3 S -'
_chemical_formula_moiety 'C12 H12 N S +, C7 H7 O3 S -'
_chemical_formula_sum 'C19 H19 N O3 S2'
_chemical_formula_weight 373.49
_chemical_melting_point_gt 507
_chemical_melting_point_lt 509
_chemical_name_systematic
;
1-Methyl-4-[(<i>E</i>)-2-(2-thienyl)ethenyl]pyridinium
4-methylbenzenesulfonate
;
_space_group_IT_number 2
_symmetry_cell_setting triclinic
_symmetry_space_group_name_Hall '-P 1'
_symmetry_space_group_name_H-M 'P -1'
_atom_sites_solution_hydrogens geom
_atom_sites_solution_primary direct
_atom_sites_solution_secondary difmap
_audit_creation_method SHELXL-97
_cell_angle_alpha 87.8170(10)
_cell_angle_beta 64.7020(10)
_cell_angle_gamma 88.7120(10)
_cell_formula_units_Z 2
_cell_length_a 9.29470(10)
_cell_length_b 9.61440(10)
_cell_length_c 10.77900(10)
_cell_measurement_reflns_used 4606
_cell_measurement_temperature 100.00(10)
_cell_measurement_theta_max 29.00
_cell_measurement_theta_min 2.42
_cell_volume 870.213(17)
_computing_cell_refinement 'SAINT (Bruker, 2005)'
_computing_data_collection 'APEX2 (Bruker, 2005)'
_computing_data_reduction 'SAINT (Bruker, 2005)'
_computing_molecular_graphics 'SHELXTL (Sheldrick, 2008)'
_computing_publication_material
;
SHELXTL (Sheldrick, 2008) and PLATON (Spek, 2003)
;
_computing_structure_refinement 'SHELXTL (Sheldrick, 2008)'
_computing_structure_solution 'SHELXTL (Sheldrick, 2008)'
_diffrn_ambient_temperature 100.00(10)
_diffrn_detector_area_resol_mean 8.33
_diffrn_measured_fraction_theta_full 0.996
_diffrn_measured_fraction_theta_max 0.996
_diffrn_measurement_device_type
;
Bruker SMART APEXII CCD area-detector
;
_diffrn_measurement_method \w
_diffrn_radiation_monochromator graphite
_diffrn_radiation_source 'fine-focus sealed tube'
_diffrn_radiation_type MoK\a
_diffrn_radiation_wavelength 0.71073
_diffrn_reflns_av_R_equivalents 0.0231
_diffrn_reflns_av_sigmaI/netI 0.0214
_diffrn_reflns_limit_h_max 12
_diffrn_reflns_limit_h_min -12
_diffrn_reflns_limit_k_max 13
_diffrn_reflns_limit_k_min -13
_diffrn_reflns_limit_l_max 14
_diffrn_reflns_limit_l_min -14
_diffrn_reflns_number 18024
_diffrn_reflns_theta_full 29.00
_diffrn_reflns_theta_max 29.00
_diffrn_reflns_theta_min 2.42
_diffrn_standards_number 0
_exptl_absorpt_coefficient_mu 0.324
_exptl_absorpt_correction_T_max 0.9451
_exptl_absorpt_correction_T_min 0.8927
_exptl_absorpt_correction_type multi-scan
_exptl_absorpt_process_details '(<i>SADABS</i>; Bruker, 2005)'
_exptl_crystal_colour Yellow
_exptl_crystal_density_diffrn 1.425
_exptl_crystal_density_method 'not measured'
_exptl_crystal_description Block
_exptl_crystal_F_000 392
_exptl_crystal_size_max 0.36
_exptl_crystal_size_mid 0.35
_exptl_crystal_size_min 0.18
_refine_diff_density_max 0.982
_refine_diff_density_min -0.709
_refine_ls_extinction_method none
_refine_ls_goodness_of_fit_ref 1.044
_refine_ls_hydrogen_treatment constr
_refine_ls_matrix_type full
_refine_ls_number_parameters 228
_refine_ls_number_reflns 4606
_refine_ls_number_restraints 0
_refine_ls_restrained_S_all 1.044
_refine_ls_R_factor_all 0.0565
_refine_ls_R_factor_gt 0.0514
_refine_ls_shift/su_max 0.001
_refine_ls_shift/su_mean 0.000
_refine_ls_structure_factor_coef Fsqd
_refine_ls_weighting_details 'calc w=1/[\s^2^(Fo^2^)+(0.0809P)^2^+1.1333P] where P=(Fo^2^+2Fc^2^)/3'
_refine_ls_weighting_scheme calc
_refine_ls_wR_factor_gt 0.1439
_refine_ls_wR_factor_ref 0.1485
_reflns_number_gt 4122
_reflns_number_total 4606
_reflns_threshold_expression I>2\s(I)
_cod_data_source_file is2338.cif
_cod_data_source_block I
_cod_depositor_comments
;
The following automatic conversions were performed:
'_symmetry_cell_setting' value 'Triclinic' changed to 'triclinic'
according to '/home/saulius/struct/CIF-dictionaries/cif_core.dic'
dictionary named 'cif_core.dic' version 2.4.1 from 2010-06-29.

Automatic conversion script
Id: cif_fix_enum 1527 2010-12-29 10:47:43Z saulius 

The following automatic conversions were performed:

'_symmetry_cell_setting' value 'Triclinic' changed to 'triclinic'
according to /home/saulius/struct/CIF-dictionaries/cif_core.dic
dictionary named 'cif_core.dic' version 2.4.1 from 2010-06-29.

Automatic conversion script
Id: cif_fix_values 1715 2011-07-08 13:25:40Z adriana 
;
_cod_original_cell_volume 870.214(15)
_cod_database_code 2219902
_cod_database_fobs_code 2219902

loop_
_symmetry_equiv_pos_as_xyz
'x, y, z'
'-x, -y, -z'

loop_
_atom_site_type_symbol
_atom_site_label
_atom_site_fract_x
_atom_site_fract_y
_atom_site_fract_z
_atom_site_U_iso_or_equiv
_atom_site_adp_type
_atom_site_calc_flag
_atom_site_refinement_flags
_atom_site_occupancy
S S1 0.15733(7) 0.99833(6) 0.16005(6) 0.02891(16) Uani d . 1
S S2 0.55035(5) 0.58728(4) 0.20813(4) 0.01428(13) Uani d . 1
O O1 0.69298(18) 0.61236(15) 0.08113(15) 0.0220(3) Uani d . 1
O O2 0.40517(17) 0.63620(15) 0.19977(15) 0.0194(3) Uani d . 1
O O3 0.56449(18) 0.63482(14) 0.32920(14) 0.0196(3) Uani d . 1
N N1 -0.0092(2) 0.50151(17) 0.75333(17) 0.0169(3) Uani d . 1
C C1 0.1573(2) 0.6066(2) 0.5395(2) 0.0221(4) Uani d . 1
H H1A 0.2574 0.6145 0.4662 0.026 Uiso calc R 1
C C2 0.1351(2) 0.5142(2) 0.6456(2) 0.0208(4) Uani d . 1
H H2A 0.2199 0.4597 0.6437 0.025 Uiso calc R 1
C C3 -0.1335(2) 0.5809(2) 0.7588(2) 0.0195(4) Uani d . 1
H H3A -0.2317 0.5721 0.8342 0.023 Uiso calc R 1
C C4 -0.1159(2) 0.6742(2) 0.6539(2) 0.0206(4) Uani d . 1
H H4A -0.2025 0.7279 0.6586 0.025 Uiso calc R 1
C C5 0.0314(2) 0.6894(2) 0.5397(2) 0.0196(4) Uani d . 1
C C6 0.0632(2) 0.7841(2) 0.4220(2) 0.0220(4) Uani d . 1
H H6A 0.1643 0.7827 0.3497 0.026 Uiso calc R 1
C C7 -0.0453(3) 0.8733(2) 0.4121(2) 0.0235(4) Uani d . 1
H H7A -0.1461 0.8719 0.4849 0.028 Uiso calc R 1
C C8 -0.0211(3) 0.9713(2) 0.2998(2) 0.0225(4) Uani d . 1
C C9 -0.1401(2) 1.0515(2) 0.29383(19) 0.0151(3) Uani d . 1
H H9A -0.2454 1.0489 0.3591 0.018 Uiso calc R 1
C C10 -0.0793(3) 1.1440(2) 0.1689(2) 0.0247(4) Uani d . 1
H H10A -0.1417 1.2086 0.1474 0.030 Uiso calc R 1
C C11 0.0787(3) 1.1230(2) 0.0896(2) 0.0262(4) Uani d . 1
H H11A 0.1367 1.1709 0.0070 0.031 Uiso calc R 1
C C12 -0.0343(3) 0.3981(2) 0.8657(2) 0.0241(4) Uani d . 1
H H12A 0.0649 0.3795 0.8710 0.036 Uiso calc R 1
H H12B -0.0740 0.3134 0.8479 0.036 Uiso calc R 1
H H12C -0.1099 0.4341 0.9510 0.036 Uiso calc R 1
C C13 0.4960(2) 0.1137(2) 0.2619(2) 0.0178(4) Uani d . 1
C C14 0.5220(2) 0.1820(2) 0.1374(2) 0.0179(4) Uani d . 1
H H14A 0.5273 0.1303 0.0643 0.021 Uiso calc R 1
C C15 0.5401(2) 0.3257(2) 0.12029(19) 0.0161(3) Uani d . 1
H H15A 0.5573 0.3694 0.0367 0.019 Uiso calc R 1
C C16 0.5323(2) 0.40335(18) 0.22945(18) 0.0141(3) Uani d . 1
C C17 0.5046(2) 0.33792(19) 0.35510(19) 0.0158(3) Uani d . 1
H H17A 0.4983 0.3899 0.4283 0.019 Uiso calc R 1
C C18 0.4864(2) 0.1940(2) 0.3702(2) 0.0174(4) Uani d . 1
H H18A 0.4674 0.1505 0.4543 0.021 Uiso calc R 1
C C19 0.4833(3) -0.0423(2) 0.2771(3) 0.0260(4) Uani d . 1
H H19A 0.3967 -0.0675 0.3632 0.039 Uiso calc R 1
H H19B 0.5807 -0.0809 0.2744 0.039 Uiso calc R 1
H H19C 0.4644 -0.0779 0.2034 0.039 Uiso calc R 1

loop_
_atom_site_aniso_label
_atom_site_aniso_U_11
_atom_site_aniso_U_22
_atom_site_aniso_U_33
_atom_site_aniso_U_12
_atom_site_aniso_U_13
_atom_site_aniso_U_23
S1 0.0231(3) 0.0296(3) 0.0285(3) 0.0008(2) -0.0063(2) 0.0060(2)
S2 0.0174(2) 0.0119(2) 0.0122(2) 0.00110(15) -0.00523(17) 0.00122(15)
O1 0.0223(7) 0.0188(7) 0.0167(7) -0.0017(5) -0.0007(6) 0.0020(5)
O2 0.0224(7) 0.0171(6) 0.0200(7) 0.0047(5) -0.0105(6) 0.0004(5)
O3 0.0284(7) 0.0151(6) 0.0183(7) 0.0020(5) -0.0129(6) -0.0014(5)
N1 0.0175(7) 0.0161(7) 0.0172(7) 0.0001(6) -0.0076(6) -0.0002(6)
C1 0.0187(9) 0.0242(10) 0.0180(9) -0.0016(7) -0.0028(7) -0.0009(7)
C2 0.0163(8) 0.0210(9) 0.0229(10) 0.0035(7) -0.0062(7) -0.0033(7)
C3 0.0150(8) 0.0234(9) 0.0190(9) 0.0000(7) -0.0061(7) -0.0007(7)
C4 0.0182(9) 0.0221(9) 0.0235(10) 0.0023(7) -0.0112(8) 0.0002(7)
C5 0.0252(9) 0.0169(9) 0.0181(9) -0.0040(7) -0.0104(8) 0.0005(7)
C6 0.0215(9) 0.0222(10) 0.0205(9) -0.0015(7) -0.0074(8) 0.0003(7)
C7 0.0218(9) 0.0251(10) 0.0218(10) -0.0018(8) -0.0077(8) 0.0010(8)
C8 0.0275(10) 0.0195(9) 0.0225(10) -0.0024(8) -0.0127(8) 0.0015(7)
C9 0.0091(7) 0.0229(9) 0.0135(8) 0.0019(6) -0.0051(6) -0.0011(7)
C10 0.0281(10) 0.0218(10) 0.0280(11) -0.0013(8) -0.0162(9) 0.0061(8)
C11 0.0295(11) 0.0243(10) 0.0242(10) -0.0038(8) -0.0115(9) 0.0076(8)
C12 0.0322(11) 0.0195(9) 0.0224(10) -0.0001(8) -0.0137(9) 0.0034(8)
C13 0.0158(8) 0.0145(8) 0.0243(9) 0.0013(6) -0.0098(7) 0.0004(7)
C14 0.0181(8) 0.0169(9) 0.0187(9) 0.0016(7) -0.0079(7) -0.0030(7)
C15 0.0167(8) 0.0172(9) 0.0139(8) 0.0014(6) -0.0061(7) 0.0001(6)
C16 0.0147(8) 0.0123(8) 0.0141(8) 0.0012(6) -0.0051(6) 0.0004(6)
C17 0.0172(8) 0.0160(8) 0.0142(8) 0.0013(6) -0.0069(7) 0.0007(6)
C18 0.0172(8) 0.0165(9) 0.0190(9) 0.0000(6) -0.0086(7) 0.0043(7)
C19 0.0313(11) 0.0141(9) 0.0367(12) -0.0006(8) -0.0186(10) 0.0020(8)

loop_
_atom_type_symbol
_atom_type_description
_atom_type_scat_dispersion_real
_atom_type_scat_dispersion_imag
_atom_type_scat_source
C C 0.0033 0.0016 'International Tables Vol C Tables 4.2.6.8 and 6.1.1.4'
H H 0.0000 0.0000 'International Tables Vol C Tables 4.2.6.8 and 6.1.1.4'
O O 0.0106 0.0060 'International Tables Vol C Tables 4.2.6.8 and 6.1.1.4'
S S 0.1246 0.1234 'International Tables Vol C Tables 4.2.6.8 and 6.1.1.4'
N N 0.0061 0.0033 'International Tables Vol C Tables 4.2.6.8 and 6.1.1.4'

loop_
_geom_angle_atom_site_label_1
_geom_angle_atom_site_label_2
_geom_angle_atom_site_label_3
_geom_angle
C11 S1 C8 92.72(11)
O2 S2 O3 112.96(8)
O2 S2 O1 113.06(9)
O3 S2 O1 113.19(9)
O2 S2 C16 105.46(9)
O3 S2 C16 105.73(9)
O1 S2 C16 105.54(8)
C3 N1 C2 120.63(17)
C3 N1 C12 118.95(17)
C2 N1 C12 120.41(17)
C2 C1 C5 120.85(18)
C2 C1 H1A 119.6
C5 C1 H1A 119.6
N1 C2 C1 120.52(18)
N1 C2 H2A 119.7
C1 C2 H2A 119.7
N1 C3 C4 120.49(18)
N1 C3 H3A 119.8
C4 C3 H3A 119.8
C3 C4 C5 120.62(18)
C3 C4 H4A 119.7
C5 C4 H4A 119.7
C1 C5 C4 116.87(18)
C1 C5 C6 117.82(18)
C4 C5 C6 125.30(19)
C7 C6 C5 123.75(19)
C7 C6 H6A 118.1
C5 C6 H6A 118.1
C6 C7 C8 126.6(2)
C6 C7 H7A 116.7
C8 C7 H7A 116.7
C9 C8 C7 122.8(2)
C9 C8 S1 112.58(16)
C7 C8 S1 124.57(17)
C8 C9 C10 110.76(17)
C8 C9 H9A 124.6
C10 C9 H9A 124.6
C11 C10 C9 112.07(19)
C11 C10 H10A 124.0
C9 C10 H10A 124.0
C10 C11 S1 111.84(17)
C10 C11 H11A 124.1
S1 C11 H11A 124.1
N1 C12 H12A 109.5
N1 C12 H12B 109.5
H12A C12 H12B 109.5
N1 C12 H12C 109.5
H12A C12 H12C 109.5
H12B C12 H12C 109.5
C18 C13 C14 118.08(18)
C18 C13 C19 121.03(18)
C14 C13 C19 120.87(18)
C15 C14 C13 121.46(18)
C15 C14 H14A 119.3
C13 C14 H14A 119.3
C14 C15 C16 119.38(17)
C14 C15 H15A 120.3
C16 C15 H15A 120.3
C15 C16 C17 120.27(17)
C15 C16 S2 119.07(14)
C17 C16 S2 120.61(14)
C16 C17 C18 119.45(17)
C16 C17 H17A 120.3
C18 C17 H17A 120.3
C17 C18 C13 121.35(18)
C17 C18 H18A 119.3
C13 C18 H18A 119.3
C13 C19 H19A 109.5
C13 C19 H19B 109.5
H19A C19 H19B 109.5
C13 C19 H19C 109.5
H19A C19 H19C 109.5
H19B C19 H19C 109.5

loop_
_geom_bond_atom_site_label_1
_geom_bond_atom_site_label_2
_geom_bond_distance
S1 C11 1.707(2)
S1 C8 1.715(2)
S2 O2 1.4569(15)
S2 O3 1.4574(14)
S2 O1 1.4587(14)
S2 C16 1.7769(18)
N1 C3 1.351(2)
N1 C2 1.352(3)
N1 C12 1.479(3)
C1 C2 1.367(3)
C1 C5 1.400(3)
C1 H1A 0.9300
C2 H2A 0.9300
C3 C4 1.371(3)
C3 H3A 0.9300
C4 C5 1.403(3)
C4 H4A 0.9300
C5 C6 1.458(3)
C6 C7 1.346(3)
C6 H6A 0.9300
C7 C8 1.447(3)
C7 H7A 0.9300
C8 C9 1.357(3)
C9 C10 1.484(3)
C9 H9A 0.9300
C10 C11 1.362(3)
C10 H10A 0.9300
C11 H11A 0.9300
C12 H12A 0.9600
C12 H12B 0.9600
C12 H12C 0.9600
C13 C18 1.394(3)
C13 C14 1.398(3)
C13 C19 1.504(3)
C14 C15 1.391(3)
C14 H14A 0.9300
C15 C16 1.393(3)
C15 H15A 0.9300
C16 C17 1.393(3)
C17 C18 1.393(3)
C17 H17A 0.9300
C18 H18A 0.9300
C19 H19A 0.9600
C19 H19B 0.9600
C19 H19C 0.9600

loop_
_geom_hbond_atom_site_label_D
_geom_hbond_atom_site_label_H
_geom_hbond_atom_site_label_A
_geom_hbond_site_symmetry_A
_geom_hbond_distance_DH
_geom_hbond_distance_HA
_geom_hbond_distance_DA
_geom_hbond_angle_DHA
_geom_hbond_publ_flag
C2 H2A O3 2_666 0.93 2.3077 3.219(3) 166 y
C3 H3A O1 1_456 0.93 2.4896 3.168(2) 130 y
C6 H6A O2 1_555 0.93 2.5588 3.378(3) 147 y
C11 H11A O1 2_675 0.93 2.5423 3.303(3) 139 y
C12 H12A O1 2_666 0.96 2.5180 3.455(3) 165 y
C12 H12C O1 1_456 0.96 2.4713 3.341(3) 151 y
C15 H15A O2 2_665 0.93 2.4231 3.272(2) 152 y
C17 H17A O3 2_666 0.93 2.4258 3.202(2) 141 y
C4 H4A Cg1 2_566 0.93 2.6236 3.431(2) 145 y
C10 H10A Cg1 1_465 0.93 2.9488 3.666(3) 135 y

loop_
_geom_torsion_atom_site_label_1
_geom_torsion_atom_site_label_2
_geom_torsion_atom_site_label_3
_geom_torsion_atom_site_label_4
_geom_torsion
C3 N1 C2 C1 -0.7(3)
C12 N1 C2 C1 177.87(19)
C5 C1 C2 N1 -0.3(3)
C2 N1 C3 C4 1.0(3)
C12 N1 C3 C4 -177.58(19)
N1 C3 C4 C5 -0.3(3)
C2 C1 C5 C4 0.9(3)
C2 C1 C5 C6 -179.05(19)
C3 C4 C5 C1 -0.6(3)
C3 C4 C5 C6 179.3(2)
C1 C5 C6 C7 -177.1(2)
C4 C5 C6 C7 3.0(3)
C5 C6 C7 C8 178.9(2)
C6 C7 C8 C9 175.6(2)
C6 C7 C8 S1 -3.7(3)
C11 S1 C8 C9 1.40(18)
C11 S1 C8 C7 -179.3(2)
C7 C8 C9 C10 178.64(19)
S1 C8 C9 C10 -2.0(2)
C8 C9 C10 C11 1.8(3)
C9 C10 C11 S1 -0.7(3)
C8 S1 C11 C10 -0.32(19)
C18 C13 C14 C15 0.9(3)
C19 C13 C14 C15 -177.44(18)
C13 C14 C15 C16 0.0(3)
C14 C15 C16 C17 -0.8(3)
C14 C15 C16 S2 -178.34(14)
O2 S2 C16 C15 69.43(16)
O3 S2 C16 C15 -170.67(14)
O1 S2 C16 C15 -50.48(17)
O2 S2 C16 C17 -108.10(16)
O3 S2 C16 C17 11.80(18)
O1 S2 C16 C17 131.99(16)
C15 C16 C17 C18 0.7(3)
S2 C16 C17 C18 178.16(14)
C16 C17 C18 C13 0.3(3)
C14 C13 C18 C17 -1.0(3)
C19 C13 C18 C17 177.30(18)

loop_
_cod_related_entry_id
_cod_related_entry_database
_cod_related_entry_code
1 ChemSpider 30655643
